data_4329010
loop_
_publ_author_name
'Meisu Zhou'
'Xiaoli Qiao'
'Hongbo Tong'
'Tao Gong'
'Mei Fan'
'Qiaokun Yang'
'Qingchen Dong'
'Jianbin Chao'
'Zhiqiang Guo'
'Diansheng Liu'

_publ_section_title
;
 From Lithium Bis(trimethylsilyl)amide with Cyanoamine into Triazine
 Compounds: Synthesis and Structures of Lithium
 6-((Trimethylsilyl)amido)-2,4-bis(dimethylamino)[1,3,5]triazines and
 Their Manganese and Cobalt Complexes
;
_journal_name_full 'Inorganic Chemistry'
_journal_page_first 4925
_journal_page_last 4930
_journal_paper_doi 10.1021/ic201629a
_journal_volume 51
_journal_year 2012
_chemical_formula_sum 'C26 H54 Li2 N16 Si2'
_chemical_formula_weight 660.91
_chemical_name_systematic
; 
 ? 
;
_space_group_IT_number 43
_symmetry_cell_setting orthorhombic
_symmetry_space_group_name_Hall 'F 2 -2d'
_symmetry_space_group_name_H-M 'F d d 2'
_atom_sites_solution_hydrogens geom
_atom_sites_solution_primary direct
_atom_sites_solution_secondary difmap
_audit_creation_method SHELXL-97
_cell_angle_alpha 90.00
_cell_angle_beta 90.00
_cell_angle_gamma 90.00
_cell_formula_units_Z 8
_cell_length_a 19.204(8)
_cell_length_b 40.15(2)
_cell_length_c 9.900(4)
_cell_measurement_reflns_used 1427
_cell_measurement_temperature 213(2)
_cell_measurement_theta_max 20.5125
_cell_measurement_theta_min 2.349
_cell_volume 7633(6)
_computing_cell_refinement SAINT
_computing_data_collection SMART
_computing_data_reduction SAINT
_computing_molecular_graphics SHELXTL
_computing_publication_material SHELXTL
_computing_structure_refinement 'SHELXL-97 (Sheldrick, 1997)'
_computing_structure_solution 'SHELXS-97 (Sheldrick, 1990)'
_diffrn_ambient_temperature 213(2)
_diffrn_measured_fraction_theta_full 0.995
_diffrn_measured_fraction_theta_max 0.995
_diffrn_measurement_device_type 'ccd area scan'
_diffrn_measurement_method \w
_diffrn_radiation_monochromator graphite
_diffrn_radiation_source 'fine-focus sealed tube'
_diffrn_radiation_type MoK\a
_diffrn_radiation_wavelength 0.71073
_diffrn_reflns_av_R_equivalents 0.0795
_diffrn_reflns_av_sigmaI/netI 0.0783
_diffrn_reflns_limit_h_max 22
_diffrn_reflns_limit_h_min -20
_diffrn_reflns_limit_k_max 47
_diffrn_reflns_limit_k_min -46
_diffrn_reflns_limit_l_max 11
_diffrn_reflns_limit_l_min -7
_diffrn_reflns_number 8907
_diffrn_reflns_theta_full 25.01
_diffrn_reflns_theta_max 25.01
_diffrn_reflns_theta_min 2.03
_diffrn_standards_decay_% 7.15
_exptl_absorpt_coefficient_mu 0.133
_exptl_absorpt_correction_T_max 0.9738
_exptl_absorpt_correction_T_min 0.9611
_exptl_absorpt_correction_type multi-scan
_exptl_absorpt_process_details sadabs
_exptl_crystal_colour colorless
_exptl_crystal_density_diffrn 1.150
_exptl_crystal_description block
_exptl_crystal_F_000 2848
_exptl_crystal_size_max 0.30
_exptl_crystal_size_mid 0.20
_exptl_crystal_size_min 0.20
_refine_diff_density_max 0.363
_refine_diff_density_min -0.350
_refine_diff_density_rms 0.153
_refine_ls_abs_structure_details 'Flack H D (1983), Acta Cryst. A39, 876-881'
_refine_ls_abs_structure_Flack 0.00
_refine_ls_extinction_method none
_refine_ls_goodness_of_fit_ref 0.955
_refine_ls_hydrogen_treatment constr
_refine_ls_matrix_type full
_refine_ls_number_parameters 217
_refine_ls_number_reflns 2710
_refine_ls_number_restraints 3
_refine_ls_restrained_S_all 0.957
_refine_ls_R_factor_all 0.0650
_refine_ls_R_factor_gt 0.0499
_refine_ls_shift/su_max 0.000
_refine_ls_shift/su_mean 0.000
_refine_ls_structure_factor_coef Fsqd
_refine_ls_weighting_details 'calc w=1/[\s^2^(Fo^2^)+(0.0718P)^2^+0.0000P] where P=(Fo^2^+2Fc^2^)/3'
_refine_ls_weighting_scheme calc
_refine_ls_wR_factor_gt 0.1153
_refine_ls_wR_factor_ref 0.1201
_reflns_number_gt 2241
_reflns_number_total 2710
_reflns_threshold_expression >2sigma(I)
_cod_data_source_file ic201629a_si_001_1.cif
_cod_data_source_block s663p
_cod_database_code 4329010

loop_
_symmetry_equiv_pos_as_xyz
'x, y, z'
'-x, -y, z'
'x+1/4, -y+1/4, z+1/4'
'-x+1/4, y+1/4, z+1/4'
'x, y+1/2, z+1/2'
'-x, -y+1/2, z+1/2'
'x+1/4, -y+3/4, z+3/4'
'-x+1/4, y+3/4, z+3/4'
'x+1/2, y, z+1/2'
'-x+1/2, -y, z+1/2'
'x+3/4, -y+1/4, z+3/4'
'-x+3/4, y+1/4, z+3/4'
'x+1/2, y+1/2, z'
'-x+1/2, -y+1/2, z'
'x+3/4, -y+3/4, z+1/4'
'-x+3/4, y+3/4, z+1/4'

loop_
_atom_site_label
_atom_site_type_symbol
_atom_site_fract_x
_atom_site_fract_y
_atom_site_fract_z
_atom_site_U_iso_or_equiv
_atom_site_adp_type
_atom_site_occupancy
_atom_site_symmetry_multiplicity
_atom_site_calc_flag
_atom_site_refinement_flags
Li Li 0.0572(3) 0.98642(13) 0.3616(7) 0.0401(14) Uani 1 1 d .
N1 N -0.04252(13) 0.96275(6) 0.3184(3) 0.0331(7) Uani 1 1 d .
N2 N -0.06809(13) 0.91658(6) 0.4571(3) 0.0324(7) Uani 1 1 d .
N3 N -0.08927(14) 0.87352(7) 0.6061(3) 0.0408(8) Uani 1 1 d .
N4 N -0.00689(14) 0.91247(6) 0.6669(3) 0.0349(7) Uani 1 1 d .
N5 N 0.07528(15) 0.95211(7) 0.7180(3) 0.0443(8) Uani 1 1 d .
N6 N 0.01775(13) 0.95749(6) 0.5161(3) 0.0301(7) Uani 1 1 d U
N7 N 0.15603(17) 0.97340(8) 0.3150(4) 0.0565(10) Uani 1 1 d .
N8 N 0.26537(16) 0.95341(8) 0.2157(4) 0.0493(9) Uani 1 1 d .
Si Si -0.09293(5) 0.94698(2) 0.18772(11) 0.0364(3) Uani 1 1 d U
C1 C -0.03231(15) 0.94503(7) 0.4305(4) 0.0291(7) Uani 1 1 d .
C2 C -0.05301(15) 0.90212(8) 0.5742(4) 0.0320(8) Uani 1 1 d .
C3 C -0.14480(19) 0.86195(9) 0.5202(5) 0.0519(11) Uani 1 1 d .
H3A H -0.1888 0.8680 0.5592 0.078 Uiso 1 1 calc R
H3B H -0.1421 0.8382 0.5116 0.078 Uiso 1 1 calc R
H3C H -0.1405 0.8720 0.4327 0.078 Uiso 1 1 calc R
C4 C -0.0822(2) 0.85827(9) 0.7375(4) 0.0477(10) Uani 1 1 d .
H4A H -0.0362 0.8623 0.7717 0.072 Uiso 1 1 calc R
H4B H -0.0897 0.8347 0.7299 0.072 Uiso 1 1 calc R
H4C H -0.1159 0.8676 0.7981 0.072 Uiso 1 1 calc R
C5 C 0.02716(16) 0.94024(8) 0.6310(4) 0.0317(8) Uani 1 1 d U
C6 C 0.0948(2) 0.93345(11) 0.8375(5) 0.0585(12) Uani 1 1 d .
H6A H 0.0645 0.9146 0.8473 0.088 Uiso 1 1 calc R
H6B H 0.0909 0.9475 0.9156 0.088 Uiso 1 1 calc R
H6C H 0.1420 0.9259 0.8286 0.088 Uiso 1 1 calc R
C7 C 0.11449(18) 0.98187(8) 0.6881(5) 0.0504(10) Uani 1 1 d .
H7A H 0.1475 0.9773 0.6177 0.076 Uiso 1 1 calc R
H7B H 0.1388 0.9890 0.7677 0.076 Uiso 1 1 calc R
H7C H 0.0833 0.9991 0.6591 0.076 Uiso 1 1 calc R
C8 C 0.20658(18) 0.96356(8) 0.2696(5) 0.0424(9) Uani 1 1 d .
C9 C 0.3059(2) 0.92859(11) 0.2865(6) 0.0673(13) Uani 1 1 d .
H9A H 0.3027 0.9324 0.3820 0.101 Uiso 1 1 calc R
H9B H 0.3537 0.9301 0.2587 0.101 Uiso 1 1 calc R
H9C H 0.2882 0.9068 0.2657 0.101 Uiso 1 1 calc R
C10 C 0.2694(2) 0.95354(14) 0.0683(6) 0.0803(16) Uani 1 1 d .
H10A H 0.2474 0.9339 0.0333 0.120 Uiso 1 1 calc R
H10B H 0.3174 0.9539 0.0409 0.120 Uiso 1 1 calc R
H10C H 0.2462 0.9729 0.0338 0.120 Uiso 1 1 calc R
C11 C -0.18714(19) 0.94053(10) 0.2289(5) 0.0522(10) Uani 1 1 d U
H11A H -0.2060 0.9606 0.2669 0.078 Uiso 1 1 calc R
H11B H -0.1916 0.9227 0.2929 0.078 Uiso 1 1 calc R
H11C H -0.2121 0.9350 0.1479 0.078 Uiso 1 1 calc R
C12 C -0.0596(2) 0.90678(9) 0.1186(5) 0.0544(11) Uani 1 1 d .
H12A H -0.0121 0.9095 0.0905 0.082 Uiso 1 1 calc R
H12B H -0.0874 0.9002 0.0425 0.082 Uiso 1 1 calc R
H12C H -0.0621 0.8899 0.1871 0.082 Uiso 1 1 calc R
C13 C -0.0883(2) 0.97842(10) 0.0486(5) 0.0573(11) Uani 1 1 d .
H13A H -0.0848 1.0004 0.0866 0.086 Uiso 1 1 calc R
H13B H -0.1296 0.9770 -0.0057 0.086 Uiso 1 1 calc R
H13C H -0.0482 0.9741 -0.0065 0.086 Uiso 1 1 calc R

loop_
_atom_site_aniso_label
_atom_site_aniso_U_11
_atom_site_aniso_U_22
_atom_site_aniso_U_33
_atom_site_aniso_U_23
_atom_site_aniso_U_13
_atom_site_aniso_U_12
Li 0.041(3) 0.033(3) 0.047(4) 0.004(3) 0.003(3) 0.001(2)
N1 0.0354(15) 0.0270(14) 0.0370(19) 0.0018(13) -0.0005(14) -0.0013(11)
N2 0.0310(14) 0.0283(13) 0.0379(19) 0.0043(13) -0.0036(14) -0.0024(11)
N3 0.0380(15) 0.0397(16) 0.045(2) 0.0114(15) 0.0002(15) -0.0072(13)
N4 0.0367(14) 0.0335(14) 0.0345(18) 0.0011(14) -0.0039(14) -0.0021(12)
N5 0.0437(17) 0.0475(17) 0.042(2) -0.0023(16) -0.0132(15) -0.0099(13)
N6 0.0311(14) 0.0278(13) 0.0314(16) -0.0018(13) -0.0020(13) -0.0036(11)
N7 0.0507(19) 0.0489(18) 0.070(3) 0.0093(19) 0.0186(19) 0.0142(15)
N8 0.0381(16) 0.0601(19) 0.050(2) -0.0058(17) 0.0086(16) 0.0080(14)
Si 0.0391(5) 0.0368(5) 0.0333(6) 0.0000(5) -0.0054(5) -0.0034(4)
C1 0.0287(16) 0.0242(15) 0.034(2) -0.0045(16) 0.0027(16) 0.0037(12)
C2 0.0286(16) 0.0252(16) 0.042(2) 0.0029(16) 0.0060(17) 0.0013(13)
C3 0.046(2) 0.034(2) 0.075(3) 0.007(2) -0.008(2) -0.0129(16)
C4 0.051(2) 0.039(2) 0.053(3) 0.0109(19) 0.005(2) -0.0019(17)
C5 0.0240(16) 0.0352(17) 0.036(2) -0.0054(15) -0.0005(15) 0.0022(14)
C6 0.068(3) 0.065(3) 0.043(3) 0.005(2) -0.021(2) -0.004(2)
C7 0.047(2) 0.051(2) 0.053(3) -0.009(2) -0.014(2) -0.0125(17)
C8 0.038(2) 0.0357(19) 0.053(3) 0.0036(18) 0.0101(19) 0.0013(16)
C9 0.056(2) 0.069(3) 0.077(4) 0.002(3) 0.003(3) 0.018(2)
C10 0.061(3) 0.118(4) 0.062(4) -0.006(3) 0.016(3) 0.013(3)
C11 0.0473(19) 0.062(2) 0.048(3) 0.002(2) -0.0126(19) -0.0044(18)
C12 0.064(3) 0.053(2) 0.047(3) -0.015(2) -0.007(2) 0.001(2)
C13 0.068(3) 0.058(3) 0.046(3) 0.004(2) -0.012(2) -0.010(2)

loop_
_atom_type_symbol
_atom_type_description
_atom_type_scat_dispersion_real
_atom_type_scat_dispersion_imag
_atom_type_scat_source
C C 0.0033 0.0016 'International Tables Vol C Tables 4.2.6.8 and 6.1.1.4'
H H 0.0000 0.0000 'International Tables Vol C Tables 4.2.6.8 and 6.1.1.4'
Li Li -0.0003 0.0001 'International Tables Vol C Tables 4.2.6.8 and 6.1.1.4'
N N 0.0061 0.0033 'International Tables Vol C Tables 4.2.6.8 and 6.1.1.4'
Si Si 0.0817 0.0704 'International Tables Vol C Tables 4.2.6.8 and 6.1.1.4'

loop_
_geom_angle_atom_site_label_1
_geom_angle_atom_site_label_2
_geom_angle_atom_site_label_3
_geom_angle
_geom_angle_site_symmetry_1
_geom_angle_site_symmetry_3
N7 Li N6 111.6(3) . .
N7 Li N1 109.2(3) . 2_575
N6 Li N1 130.3(3) . 2_575
N7 Li N1 131.8(3) . .
N6 Li N1 65.05(19) . .
N1 Li N1 105.4(3) 2_575 .
N7 Li Li 162.9(3) . 2_575
N6 Li Li 85.5(2) . 2_575
N1 Li Li 56.6(2) 2_575 2_575
N1 Li Li 53.7(2) . 2_575
C1 N1 Si 120.5(2) . .
C1 N1 Li 111.6(3) . 2_575
Si N1 Li 115.5(2) . 2_575
C1 N1 Li 86.6(3) . .
Si N1 Li 142.7(3) . .
Li N1 Li 69.8(3) 2_575 .
C2 N2 C1 115.2(3) . .
C2 N3 C4 120.7(3) . .
C2 N3 C3 120.5(3) . .
C4 N3 C3 117.7(3) . .
C5 N4 C2 113.5(3) . .
C5 N5 C7 121.2(3) . .
C5 N5 C6 121.0(3) . .
C7 N5 C6 117.4(3) . .
C5 N6 C1 115.3(3) . .
C5 N6 Li 150.2(3) . .
C1 N6 Li 90.2(3) . .
C8 N7 Li 168.1(4) . .
C8 N8 C9 118.7(4) . .
C8 N8 C10 116.8(4) . .
C9 N8 C10 117.2(4) . .
N1 Si C11 115.29(18) . .
N1 Si C12 113.42(17) . .
C11 Si C12 106.95(19) . .
N1 Si C13 106.06(17) . .
C11 Si C13 107.41(19) . .
C12 Si C13 107.3(2) . .
N1 C1 N2 122.4(3) . .
N1 C1 N6 114.9(3) . .
N2 C1 N6 122.7(3) . .
N2 C2 N4 127.3(3) . .
N2 C2 N3 117.0(3) . .
N4 C2 N3 115.8(3) . .
N3 C3 H3A 109.5 . .
N3 C3 H3B 109.5 . .
H3A C3 H3B 109.5 . .
N3 C3 H3C 109.5 . .
H3A C3 H3C 109.5 . .
H3B C3 H3C 109.5 . .
N3 C4 H4A 109.5 . .
N3 C4 H4B 109.5 . .
H4A C4 H4B 109.5 . .
N3 C4 H4C 109.5 . .
H4A C4 H4C 109.5 . .
H4B C4 H4C 109.5 . .
N4 C5 N6 126.0(3) . .
N4 C5 N5 117.3(3) . .
N6 C5 N5 116.7(3) . .
N5 C6 H6A 109.5 . .
N5 C6 H6B 109.5 . .
H6A C6 H6B 109.5 . .
N5 C6 H6C 109.5 . .
H6A C6 H6C 109.5 . .
H6B C6 H6C 109.5 . .
N5 C7 H7A 109.5 . .
N5 C7 H7B 109.5 . .
H7A C7 H7B 109.5 . .
N5 C7 H7C 109.5 . .
H7A C7 H7C 109.5 . .
H7B C7 H7C 109.5 . .
N7 C8 N8 177.8(4) . .
N8 C9 H9A 109.5 . .
N8 C9 H9B 109.5 . .
H9A C9 H9B 109.5 . .
N8 C9 H9C 109.5 . .
H9A C9 H9C 109.5 . .
H9B C9 H9C 109.5 . .
N8 C10 H10A 109.5 . .
N8 C10 H10B 109.5 . .
H10A C10 H10B 109.5 . .
N8 C10 H10C 109.5 . .
H10A C10 H10C 109.5 . .
H10B C10 H10C 109.5 . .
Si C11 H11A 109.5 . .
Si C11 H11B 109.5 . .
H11A C11 H11B 109.5 . .
Si C11 H11C 109.5 . .
H11A C11 H11C 109.5 . .
H11B C11 H11C 109.5 . .
Si C12 H12A 109.5 . .
Si C12 H12B 109.5 . .
H12A C12 H12B 109.5 . .
Si C12 H12C 109.5 . .
H12A C12 H12C 109.5 . .
H12B C12 H12C 109.5 . .
Si C13 H13A 109.5 . .
Si C13 H13B 109.5 . .
H13A C13 H13B 109.5 . .
Si C13 H13C 109.5 . .
H13A C13 H13C 109.5 . .
H13B C13 H13C 109.5 . .

loop_
_geom_bond_atom_site_label_1
_geom_bond_atom_site_label_2
_geom_bond_distance
_geom_bond_site_symmetry_2
Li N7 2.023(6) .
Li N6 2.064(7) .
Li N1 2.104(6) 2_575
Li N1 2.180(6) .
Li Li 2.451(11) 2_575
N1 C1 1.332(4) .
N1 Si 1.735(3) .
N1 Li 2.104(6) 2_575
N2 C2 1.329(5) .
N2 C1 1.359(4) .
N3 C2 1.379(4) .
N3 C4 1.444(5) .
N3 C3 1.440(5) .
N4 C5 1.340(4) .
N4 C2 1.341(4) .
N5 C5 1.350(4) .
N5 C7 1.443(4) .
N5 C6 1.450(5) .
N6 C5 1.344(4) .
N6 C1 1.376(4) .
N7 C8 1.140(4) .
N8 C8 1.314(5) .
N8 C9 1.445(5) .
N8 C10 1.462(7) .
Si C11 1.872(4) .
Si C12 1.867(4) .
Si C13 1.870(4) .
C3 H3A 0.9600 .
C3 H3B 0.9600 .
C3 H3C 0.9600 .
C4 H4A 0.9600 .
C4 H4B 0.9600 .
C4 H4C 0.9600 .
C6 H6A 0.9600 .
C6 H6B 0.9600 .
C6 H6C 0.9600 .
C7 H7A 0.9600 .
C7 H7B 0.9600 .
C7 H7C 0.9600 .
C9 H9A 0.9600 .
C9 H9B 0.9600 .
C9 H9C 0.9600 .
C10 H10A 0.9600 .
C10 H10B 0.9600 .
C10 H10C 0.9600 .
C11 H11A 0.9600 .
C11 H11B 0.9600 .
C11 H11C 0.9600 .
C12 H12A 0.9600 .
C12 H12B 0.9600 .
C12 H12C 0.9600 .
C13 H13A 0.9600 .
C13 H13B 0.9600 .
C13 H13C 0.9600 .
